data_7113079
loop_
_publ_author_name
'Forgan, Ross S.'
'Friedman, Douglas C.'
'Stern, Charlotte L.'
'Bruns, Carson J.'
'Stoddart, J. Fraser'

_publ_section_title
;
 Directed self-assembly of a ring-in-ring complex.
;
_journal_issue 32
_journal_name_full 'Chemical communications (Cambridge, England)'
_journal_page_first 5861
_journal_page_last 5863
_journal_paper_doi 10.1039/c0cc00776e
_journal_volume 46
_journal_year 2010
_chemical_formula_sum 'C66 H90 F48 N16 O P8 Pd2'
_chemical_formula_weight 2496.10
_chemical_name_systematic
;
?
;
_space_group_IT_number 2
_symmetry_cell_setting triclinic
_symmetry_space_group_name_Hall '-P 1'
_symmetry_space_group_name_H-M 'P -1'
_atom_sites_solution_hydrogens geom
_atom_sites_solution_primary direct
_atom_sites_solution_secondary difmap
_audit_creation_method SHELXL-97
_cell_angle_alpha 67.791(20)
_cell_angle_beta 79.998(19)
_cell_angle_gamma 76.088(19)
_cell_formula_units_Z 1
_cell_length_a 8.719(2)
_cell_length_b 13.919(3)
_cell_length_c 22.991(6)
_cell_measurement_reflns_used 246
_cell_measurement_temperature 100(2)
_cell_measurement_theta_max 58.02
_cell_measurement_theta_min 5.47
_cell_volume 2496.7(11)
_computing_cell_refinement 'SAINT V7.23A (Bruker, 2005)'
_computing_data_collection 'APEX2 V2.1-4 (Bruker, 2007)'
_computing_data_reduction 'Bruker SAINT'
_computing_molecular_graphics 'Bruker SHELXTL'
_computing_publication_material 'Bruker SHELXTL'
_computing_structure_refinement 'SHELXL-97 (Sheldrick, 2008)'
_computing_structure_solution 'SHELXS-97 (Sheldrick, 2008)'
_diffrn_ambient_temperature 100(2)
_diffrn_measured_fraction_theta_full 0.662
_diffrn_measured_fraction_theta_max 0.662
_diffrn_measurement_device_type 'CCD area detector'
_diffrn_measurement_method 'phi and omega scans'
_diffrn_radiation_monochromator graphite
_diffrn_radiation_source 'fine-focus sealed tube'
_diffrn_radiation_type CuK\a
_diffrn_radiation_wavelength 1.54178
_diffrn_reflns_av_R_equivalents 0.0000
_diffrn_reflns_av_sigmaI/netI 0.1956
_diffrn_reflns_limit_h_max 9
_diffrn_reflns_limit_h_min -9
_diffrn_reflns_limit_k_max 16
_diffrn_reflns_limit_k_min -14
_diffrn_reflns_limit_l_max 27
_diffrn_reflns_limit_l_min 0
_diffrn_reflns_number 6170
_diffrn_reflns_theta_full 66.27
_diffrn_reflns_theta_max 66.27
_diffrn_reflns_theta_min 4.17
_diffrn_standards_number 0
_exptl_absorpt_coefficient_mu 5.383
_exptl_absorpt_correction_T_max 0.9000
_exptl_absorpt_correction_T_min 0.3759
_exptl_absorpt_correction_type 'Empirical, Twinabs (multi-scan)'
_exptl_absorpt_process_details 'TWINABS V2008/1 (Sheldrick, 2008)'
_exptl_crystal_colour colourless
_exptl_crystal_density_diffrn 1.660
_exptl_crystal_density_method 'not measured'
_exptl_crystal_description plate
_exptl_crystal_F_000 1250
_exptl_crystal_size_max 0.23
_exptl_crystal_size_mid 0.12
_exptl_crystal_size_min 0.02
_refine_diff_density_max 0.911
_refine_diff_density_min -0.666
_refine_diff_density_rms 0.175
_refine_ls_extinction_method none
_refine_ls_goodness_of_fit_ref 0.983
_refine_ls_hydrogen_treatment constr
_refine_ls_matrix_type full
_refine_ls_number_parameters 641
_refine_ls_number_reflns 6170
_refine_ls_number_restraints 7
_refine_ls_restrained_S_all 0.983
_refine_ls_R_factor_all 0.1391
_refine_ls_R_factor_gt 0.0766
_refine_ls_shift/su_max 0.001
_refine_ls_shift/su_mean 0.000
_refine_ls_structure_factor_coef Fsqd
_refine_ls_weighting_details 'calc w=1/[\s^2^(Fo^2^)+(0.1076P)^2^+0.0000P] where P=(Fo^2^+2Fc^2^)/3'
_refine_ls_weighting_scheme calc
_refine_ls_wR_factor_gt 0.1801
_refine_ls_wR_factor_ref 0.2187
_reflns_number_gt 3582
_reflns_number_total 6170
_reflns_threshold_expression >2sigma(I)
_cod_data_source_file c0cc00776e.txt
_cod_data_source_block n0076
_cod_depositor_comments
;
The following automatic conversions were performed:

'_symmetry_cell_setting' value 'Triclinic' changed to 'triclinic'
according to
/usr/data/users/saulius/automatic-downloads/retrospective/RSC/lib/dictionaries/cif_core.dic
dictionary named 'cif_core.dic' version 2.4.2 from 2011-04-26.

Automatic conversion script
Id: cif_fix_values 2281 2013-09-26 08:29:07Z andrius 
;
_cod_original_cell_volume 2496.7(10)
_cod_original_sg_symbol_H-M P-1
_cod_database_code 7113079

loop_
_symmetry_equiv_pos_as_xyz
'x, y, z'
'-x, -y, -z'

loop_
_atom_site_label
_atom_site_type_symbol
_atom_site_fract_x
_atom_site_fract_y
_atom_site_fract_z
_atom_site_U_iso_or_equiv
_atom_site_adp_type
_atom_site_occupancy
_atom_site_symmetry_multiplicity
_atom_site_calc_flag
_atom_site_refinement_flags
Pd1 Pd 0.3551(2) 0.30355(12) 0.37775(6) 0.0275(4) Uani 1 1 d .
P1 P 0.7563(7) 0.4436(4) 0.8896(2) 0.0363(13) Uani 1 1 d .
P2 P 0.3016(7) 0.9148(4) 0.9269(2) 0.0355(13) Uani 1 1 d .
P3 P 0.1353(7) 0.9154(4) 0.6503(2) 0.0367(14) Uani 1 1 d .
P4 P 0.1318(7) 0.4664(4) 0.6280(3) 0.0388(13) Uani 1 1 d .
F1 F 0.9151(13) 0.4822(9) 0.8520(5) 0.043(3) Uani 1 1 d .
F2 F 0.8557(14) 0.3621(9) 0.9475(5) 0.041(3) Uani 1 1 d .
F3 F 0.5972(14) 0.4023(9) 0.9276(5) 0.046(3) Uani 1 1 d .
F4 F 0.6603(14) 0.5259(9) 0.8311(5) 0.041(3) Uani 1 1 d .
F5 F 0.7893(15) 0.3536(10) 0.8588(5) 0.051(3) Uani 1 1 d .
F6 F 0.7236(15) 0.5299(8) 0.9213(5) 0.047(3) Uani 1 1 d .
F7 F 0.4439(14) 0.8139(8) 0.9414(5) 0.047(3) Uani 1 1 d .
F8 F 0.4148(15) 0.9829(9) 0.9373(6) 0.051(3) Uani 1 1 d .
F9 F 0.1592(15) 1.0169(9) 0.9120(5) 0.045(3) Uani 1 1 d .
F10 F 0.1881(15) 0.8484(9) 0.9179(5) 0.050(3) Uani 1 1 d .
F11 F 0.3603(14) 0.9494(10) 0.8534(5) 0.045(3) Uani 1 1 d .
F12 F 0.2426(15) 0.8816(9) 1.0002(5) 0.044(3) Uani 1 1 d .
F13 F 0.3172(13) 0.9001(10) 0.6208(5) 0.049(3) Uani 1 1 d .
F14 F 0.1987(15) 0.8643(10) 0.7192(5) 0.050(3) Uani 1 1 d .
F15 F -0.0396(14) 0.9297(9) 0.6798(6) 0.048(3) Uani 1 1 d .
F16 F 0.0787(15) 0.9656(9) 0.5801(5) 0.043(3) Uani 1 1 d .
F17 F 0.1309(17) 0.8013(9) 0.6531(5) 0.053(3) Uani 1 1 d .
F18 F 0.1436(16) 1.0320(9) 0.6456(5) 0.056(4) Uani 1 1 d .
F19 F 0.3127(16) 0.4129(11) 0.6524(7) 0.065(4) Uani 1 1 d .
F20 F 0.0597(18) 0.4119(11) 0.6975(5) 0.062(4) Uani 1 1 d .
F21 F -0.0438(15) 0.5165(10) 0.6063(5) 0.050(3) Uani 1 1 d .
F22 F 0.2059(17) 0.5218(11) 0.5599(5) 0.063(4) Uani 1 1 d .
F23 F 0.1361(18) 0.3639(10) 0.6136(7) 0.070(4) Uani 1 1 d .
F24 F 0.1327(14) 0.5669(9) 0.6449(5) 0.042(3) Uani 1 1 d .
N1 N 0.299(2) 0.2762(12) 0.3033(6) 0.027(4) Uani 1 1 d .
N2 N 0.1514(18) 0.1609(11) 0.0510(6) 0.024(4) Uani 1 1 d .
N3 N 0.784(2) 0.8013(12) 0.0612(6) 0.029(4) Uani 1 1 d .
N4 N 0.445(2) 0.4263(12) 0.3126(6) 0.028(4) Uani 1 1 d .
N5 N 0.426(2) 0.3259(13) 0.4517(7) 0.034(4) Uani 1 1 d .
N6 N 0.2594(19) 0.1797(12) 0.4452(6) 0.029(4) Uani 1 1 d .
N7 N 0.198(3) 0.4542(16) 0.9344(8) 0.061(6) Uani 1 1 d .
N8 N -0.187(3) 0.1424(16) 0.8126(13) 0.086(9) Uani 1 1 d .
C1 C 0.160(3) 0.3148(14) 0.2808(8) 0.035(5) Uani 1 1 d .
H1 H 0.0814 0.3578 0.2994 0.042 Uiso 1 1 calc R
C2 C 0.123(2) 0.2946(14) 0.2312(8) 0.028(5) Uani 1 1 d .
H2 H 0.0219 0.3239 0.2158 0.033 Uiso 1 1 calc R
C3 C 0.236(2) 0.2315(14) 0.2037(7) 0.024(4) Uani 1 1 d .
C4 C 0.386(3) 0.1943(16) 0.2265(8) 0.044(6) Uani 1 1 d .
H4 H 0.4667 0.1544 0.2068 0.053 Uiso 1 1 calc R
C5 C 0.419(3) 0.2145(17) 0.2776(8) 0.044(6) Uani 1 1 d .
H5 H 0.5191 0.1870 0.2941 0.052 Uiso 1 1 calc R
C6 C 0.204(3) 0.2041(15) 0.1522(8) 0.033(5) Uani 1 1 d .
C7 C 0.116(3) 0.2831(16) 0.1023(8) 0.038(5) Uani 1 1 d .
H7 H 0.0727 0.3517 0.1039 0.046 Uiso 1 1 calc R
C8 C 0.095(2) 0.2584(16) 0.0530(8) 0.032(5) Uani 1 1 d .
H8 H 0.0402 0.3110 0.0191 0.039 Uiso 1 1 calc R
C9 C 0.223(2) 0.0842(14) 0.0999(8) 0.031(5) Uani 1 1 d .
H9 H 0.2570 0.0143 0.0995 0.037 Uiso 1 1 calc R
C10 C 0.247(2) 0.1076(15) 0.1515(8) 0.035(5) Uani 1 1 d .
H10 H 0.2947 0.0527 0.1864 0.042 Uiso 1 1 calc R
C11 C 0.131(2) 0.1340(15) -0.0031(7) 0.027(5) Uani 1 1 d .
H11A H 0.0172 0.1477 -0.0088 0.033 Uiso 1 1 calc R
H11B H 0.1746 0.0579 0.0050 0.033 Uiso 1 1 calc R
C12 C 0.862(2) 0.7474(15) 0.1125(8) 0.032(5) Uani 1 1 d .
H12 H 0.9682 0.7543 0.1119 0.038 Uiso 1 1 calc R
C13 C 0.789(3) 0.6801(13) 0.1675(8) 0.034(6) Uani 1 1 d .
H13 H 0.8442 0.6416 0.2041 0.041 Uiso 1 1 calc R
C14 C 0.637(2) 0.6724(14) 0.1661(8) 0.021(4) Uani 1 1 d .
C15 C 0.560(3) 0.7338(14) 0.1157(7) 0.033(5) Uani 1 1 d .
H15 H 0.4510 0.7316 0.1170 0.040 Uiso 1 1 calc R
C16 C 0.629(3) 0.8001(14) 0.0619(7) 0.029(5) Uani 1 1 d .
H16 H 0.5704 0.8431 0.0267 0.034 Uiso 1 1 calc R
C17 C 0.572(2) 0.5862(14) 0.2190(8) 0.031(5) Uani 1 1 d .
C18 C 0.417(2) 0.6051(14) 0.2443(7) 0.023(4) Uani 1 1 d .
H18 H 0.3526 0.6734 0.2296 0.028 Uiso 1 1 calc R
C19 C 0.359(2) 0.5235(13) 0.2910(7) 0.029(5) Uani 1 1 d .
H19 H 0.2530 0.5367 0.3089 0.035 Uiso 1 1 calc R
C20 C 0.600(2) 0.4075(16) 0.2875(7) 0.027(5) Uani 1 1 d .
H20 H 0.6650 0.3394 0.3029 0.032 Uiso 1 1 calc R
C21 C 0.660(2) 0.4888(16) 0.2399(8) 0.030(4) Uani 1 1 d .
H21 H 0.7652 0.4755 0.2215 0.036 Uiso 1 1 calc R
C22 C 0.332(3) 0.2629(17) 0.5101(8) 0.041(5) Uani 1 1 d .
H22A H 0.3826 0.2504 0.5483 0.049 Uiso 1 1 calc R
H22B H 0.2226 0.3028 0.5135 0.049 Uiso 1 1 calc R
C23 C 0.329(3) 0.1609(18) 0.5048(9) 0.054(7) Uani 1 1 d .
H23A H 0.2644 0.1203 0.5417 0.065 Uiso 1 1 calc R
H23B H 0.4381 0.1190 0.5046 0.065 Uiso 1 1 calc R
C24 C 0.600(3) 0.2849(18) 0.4537(10) 0.053(7) Uani 1 1 d .
H24A H 0.6557 0.3261 0.4149 0.079 Uiso 1 1 calc R
H24B H 0.6229 0.2105 0.4573 0.079 Uiso 1 1 calc R
H24C H 0.6347 0.2910 0.4902 0.079 Uiso 1 1 calc R
C25 C 0.391(3) 0.4371(15) 0.4488(8) 0.036(5) Uani 1 1 d U
H25A H 0.4282 0.4405 0.4857 0.053 Uiso 1 1 calc R
H25B H 0.2763 0.4640 0.4486 0.053 Uiso 1 1 calc R
H25C H 0.4454 0.4802 0.4103 0.053 Uiso 1 1 calc R
C26 C 0.299(3) 0.0801(17) 0.4281(10) 0.049(6) Uani 1 1 d .
H26A H 0.3872 0.0306 0.4516 0.074 Uiso 1 1 calc R
H26B H 0.3308 0.0989 0.3828 0.074 Uiso 1 1 calc R
H26C H 0.2062 0.0469 0.4391 0.074 Uiso 1 1 calc R
C27 C 0.085(2) 0.2163(16) 0.4517(10) 0.040(5) Uani 1 1 d .
H27A H 0.0377 0.1643 0.4882 0.060 Uiso 1 1 calc R
H27B H 0.0403 0.2243 0.4134 0.060 Uiso 1 1 calc R
H27C H 0.0610 0.2845 0.4579 0.060 Uiso 1 1 calc R
C28 C 0.257(3) 0.5232(19) 0.9277(9) 0.045(6) Uani 1 1 d .
C29 C 0.340(4) 0.608(2) 0.9171(12) 0.075(9) Uani 1 1 d .
H29A H 0.4308 0.6045 0.8855 0.112 Uiso 1 1 calc R
H29B H 0.3779 0.5995 0.9567 0.112 Uiso 1 1 calc R
H29C H 0.2679 0.6758 0.9018 0.112 Uiso 1 1 calc R
C30 C -0.065(4) 0.1397(19) 0.7884(11) 0.058(7) Uani 1 1 d .
C31 C 0.081(3) 0.1356(18) 0.7563(11) 0.070(8) Uani 1 1 d .
H31A H 0.1293 0.1916 0.7572 0.105 Uiso 1 1 calc R
H31B H 0.0714 0.1456 0.7124 0.105 Uiso 1 1 calc R
H31C H 0.1477 0.0666 0.7760 0.105 Uiso 1 1 calc R
O1 O 0.621(3) 0.174(2) 0.6203(13) 0.043(7) Uiso 0.50 1 d P
C32 C 0.520(12) 0.162(7) 0.721(4) 0.18(4) Uiso 0.50 1 d PD
H32A H 0.5655 0.2258 0.6978 0.270 Uiso 0.50 1 calc PR
H32B H 0.5750 0.1196 0.7585 0.270 Uiso 0.50 1 calc PR
H32C H 0.4070 0.1828 0.7327 0.270 Uiso 0.50 1 calc PR
C33 C 0.539(7) 0.099(5) 0.679(3) 0.080(17) Uiso 0.50 1 d PD
H33A H 0.4362 0.0909 0.6707 0.097 Uiso 0.50 1 calc PR
H33B H 0.6079 0.0285 0.6959 0.097 Uiso 0.50 1 calc PR
C34 C 0.760(5) 0.181(3) 0.619(2) 0.043(9) Uiso 0.50 1 d P
H34A H 0.8197 0.1747 0.5795 0.052 Uiso 0.50 1 calc PR
H34B H 0.8101 0.1213 0.6548 0.052 Uiso 0.50 1 calc PR
C35 C 0.770(6) 0.273(4) 0.623(3) 0.070(14) Uiso 0.50 1 d P
H35A H 0.6733 0.3248 0.6101 0.105 Uiso 0.50 1 calc PR
H35B H 0.8620 0.2990 0.5958 0.105 Uiso 0.50 1 calc PR
H35C H 0.7831 0.2619 0.6670 0.105 Uiso 0.50 1 calc PR

loop_
_atom_site_aniso_label
_atom_site_aniso_U_11
_atom_site_aniso_U_22
_atom_site_aniso_U_33
_atom_site_aniso_U_23
_atom_site_aniso_U_13
_atom_site_aniso_U_12
Pd1 0.0394(10) 0.0237(7) 0.0213(6) -0.0083(6) 0.0022(7) -0.0123(6)
P1 0.043(4) 0.033(3) 0.033(3) -0.009(2) -0.005(2) -0.012(3)
P2 0.046(4) 0.027(3) 0.035(3) -0.014(2) 0.001(2) -0.009(3)
P3 0.041(4) 0.029(3) 0.035(3) -0.007(2) 0.003(2) -0.010(3)
P4 0.043(4) 0.037(3) 0.042(3) -0.024(3) 0.000(3) -0.004(3)
F1 0.026(7) 0.036(7) 0.054(7) -0.008(5) 0.001(5) 0.001(6)
F2 0.040(8) 0.043(7) 0.035(6) -0.001(5) -0.010(5) -0.017(6)
F3 0.042(8) 0.046(7) 0.053(7) -0.016(6) -0.006(5) -0.016(6)
F4 0.041(8) 0.036(7) 0.047(6) -0.020(5) -0.011(5) 0.005(5)
F5 0.051(9) 0.062(8) 0.046(6) -0.031(6) -0.019(6) 0.007(7)
F6 0.069(10) 0.029(6) 0.050(7) -0.014(5) -0.013(6) -0.017(6)
F7 0.048(8) 0.027(6) 0.069(7) -0.012(5) -0.007(6) -0.018(6)
F8 0.054(9) 0.040(7) 0.073(8) -0.035(6) 0.002(6) -0.019(6)
F9 0.061(9) 0.036(7) 0.038(6) -0.014(5) -0.011(5) -0.003(6)
F10 0.054(9) 0.050(8) 0.064(7) -0.036(6) 0.009(6) -0.026(7)
F11 0.044(9) 0.044(7) 0.051(6) -0.026(6) -0.001(5) -0.004(6)
F12 0.037(8) 0.052(8) 0.039(6) -0.016(5) 0.004(4) -0.007(6)
F13 0.040(8) 0.073(9) 0.036(5) -0.019(6) 0.010(6) -0.026(6)
F14 0.046(8) 0.062(9) 0.040(6) -0.016(6) -0.004(5) -0.011(7)
F15 0.037(8) 0.031(7) 0.061(7) -0.006(6) 0.001(6) 0.001(6)
F16 0.041(8) 0.034(7) 0.041(6) 0.004(5) -0.018(5) -0.004(6)
F17 0.077(11) 0.028(7) 0.052(7) -0.008(5) 0.002(6) -0.020(7)
F18 0.090(11) 0.030(7) 0.055(7) -0.026(5) 0.021(6) -0.024(7)
F19 0.030(8) 0.045(8) 0.120(11) -0.021(7) -0.034(7) 0.001(6)
F20 0.085(11) 0.058(9) 0.034(6) -0.003(6) 0.005(6) -0.026(8)
F21 0.053(9) 0.052(8) 0.046(7) -0.010(5) -0.013(5) -0.016(7)
F22 0.080(11) 0.080(10) 0.047(7) -0.039(7) 0.033(7) -0.047(8)
F23 0.094(12) 0.060(9) 0.089(10) -0.050(8) 0.007(8) -0.047(9)
F24 0.048(9) 0.025(6) 0.056(7) -0.024(5) 0.015(5) -0.009(5)
N1 0.041(12) 0.023(9) 0.013(7) -0.012(6) 0.007(7) 0.004(8)
N2 0.029(10) 0.027(9) 0.018(7) -0.013(6) 0.013(6) -0.012(7)
N3 0.048(13) 0.033(9) 0.010(7) -0.008(6) 0.003(7) -0.019(9)
N4 0.049(13) 0.027(9) 0.010(7) 0.000(6) 0.001(7) -0.024(9)
N5 0.043(13) 0.027(9) 0.032(8) -0.002(7) -0.003(8) -0.018(9)
N6 0.031(11) 0.033(9) 0.027(8) -0.016(7) 0.008(7) -0.013(8)
N7 0.092(19) 0.052(14) 0.038(10) -0.011(9) 0.004(10) -0.025(13)
N8 0.09(2) 0.019(11) 0.11(2) 0.007(12) -0.003(17) 0.012(12)
C1 0.053(17) 0.015(10) 0.026(9) -0.004(8) 0.000(9) 0.003(10)
C2 0.040(14) 0.023(10) 0.021(9) -0.002(7) -0.003(8) -0.016(9)
C3 0.014(11) 0.034(11) 0.029(9) -0.016(8) 0.002(8) -0.010(9)
C4 0.08(2) 0.038(12) 0.026(10) -0.028(9) 0.012(10) -0.021(12)
C5 0.058(17) 0.053(14) 0.022(9) -0.017(9) 0.012(9) -0.020(12)
C6 0.046(15) 0.028(11) 0.034(10) -0.017(8) 0.021(9) -0.029(10)
C7 0.056(17) 0.029(11) 0.030(10) -0.014(8) -0.003(9) -0.001(11)
C8 0.029(13) 0.040(12) 0.031(9) -0.014(8) 0.003(8) -0.013(10)
C9 0.044(15) 0.020(10) 0.026(9) -0.006(7) 0.007(8) -0.010(9)
C10 0.039(14) 0.028(11) 0.026(9) -0.003(8) -0.012(8) 0.010(10)
C11 0.038(14) 0.033(11) 0.016(8) -0.014(7) 0.003(7) -0.011(9)
C12 0.036(14) 0.032(11) 0.031(10) -0.012(8) 0.001(9) -0.016(10)
C13 0.063(18) 0.008(9) 0.025(9) -0.003(7) 0.000(9) -0.006(10)
C14 0.008(12) 0.025(10) 0.034(10) -0.014(8) 0.000(8) -0.004(9)
C15 0.058(16) 0.022(10) 0.023(9) -0.012(8) 0.004(9) -0.015(10)
C16 0.052(17) 0.018(10) 0.018(8) -0.005(7) -0.019(9) -0.002(9)
C17 0.037(14) 0.021(10) 0.033(10) -0.006(8) -0.010(9) -0.005(9)
C18 0.009(11) 0.029(10) 0.031(9) -0.014(8) -0.001(7) 0.001(8)
C19 0.026(13) 0.021(10) 0.025(9) 0.000(7) -0.004(8) 0.009(9)
C20 0.026(13) 0.037(11) 0.019(9) -0.014(8) 0.002(8) -0.007(9)
C21 0.017(12) 0.033(11) 0.037(10) -0.010(8) 0.001(8) -0.007(9)
C22 0.031(14) 0.059(14) 0.031(10) -0.017(9) 0.010(8) -0.013(11)
C23 0.076(19) 0.063(16) 0.025(10) 0.003(10) -0.006(10) -0.046(14)
C24 0.06(2) 0.053(16) 0.051(14) -0.012(11) -0.008(12) -0.036(15)
C25 0.052(10) 0.031(8) 0.039(8) -0.026(6) -0.007(7) -0.012(7)
C26 0.049(16) 0.042(13) 0.055(13) 0.001(10) -0.019(11) -0.025(12)
C27 0.012(12) 0.034(12) 0.064(13) -0.005(10) 0.004(10) -0.012(10)
C28 0.046(17) 0.045(14) 0.041(12) -0.016(10) 0.017(10) -0.017(13)
C29 0.09(3) 0.07(2) 0.10(2) -0.062(17) 0.021(17) -0.053(18)
C30 0.08(2) 0.036(14) 0.050(14) -0.009(11) -0.008(14) -0.010(15)
C31 0.10(2) 0.034(14) 0.061(15) -0.011(11) 0.015(16) -0.005(14)

loop_
_atom_type_symbol
_atom_type_description
_atom_type_scat_dispersion_real
_atom_type_scat_dispersion_imag
_atom_type_scat_source
C C 0.0181 0.0091 'International Tables Vol C Tables 4.2.6.8 and 6.1.1.4'
H H 0.0000 0.0000 'International Tables Vol C Tables 4.2.6.8 and 6.1.1.4'
N N 0.0311 0.0180 'International Tables Vol C Tables 4.2.6.8 and 6.1.1.4'
F F 0.0727 0.0534 'International Tables Vol C Tables 4.2.6.8 and 6.1.1.4'
P P 0.2955 0.4335 'International Tables Vol C Tables 4.2.6.8 and 6.1.1.4'
Pd Pd 0.1215 3.9337 'International Tables Vol C Tables 4.2.6.8 and 6.1.1.4'
O O 0.0492 0.0322 'International Tables Vol C Tables 4.2.6.8 and 6.1.1.4'

loop_
_geom_angle_atom_site_label_1
_geom_angle_atom_site_label_2
_geom_angle_atom_site_label_3
_geom_angle
_geom_angle_site_symmetry_1
_geom_angle_site_symmetry_3
N4 Pd1 N1 86.4(5) . .
N4 Pd1 N5 93.1(6) . .
N1 Pd1 N5 176.4(7) . .
N4 Pd1 N6 178.9(7) . .
N1 Pd1 N6 94.1(6) . .
N5 Pd1 N6 86.5(6) . .
F6 P1 F1 91.0(7) . .
F6 P1 F5 178.7(7) . .
F1 P1 F5 89.8(7) . .
F6 P1 F4 90.4(6) . .
F1 P1 F4 88.9(6) . .
F5 P1 F4 90.6(6) . .
F6 P1 F2 89.4(6) . .
F1 P1 F2 89.9(6) . .
F5 P1 F2 89.5(6) . .
F4 P1 F2 178.8(7) . .
F6 P1 F3 90.0(7) . .
F1 P1 F3 178.9(7) . .
F5 P1 F3 89.3(7) . .
F4 P1 F3 91.6(7) . .
F2 P1 F3 89.5(6) . .
F10 P2 F12 90.3(6) . .
F10 P2 F11 90.1(6) . .
F12 P2 F11 179.4(7) . .
F10 P2 F7 91.1(7) . .
F12 P2 F7 90.3(7) . .
F11 P2 F7 90.2(7) . .
F10 P2 F9 89.2(7) . .
F12 P2 F9 90.1(7) . .
F11 P2 F9 89.5(7) . .
F7 P2 F9 179.6(8) . .
F10 P2 F8 178.8(7) . .
F12 P2 F8 88.7(7) . .
F11 P2 F8 90.9(7) . .
F7 P2 F8 89.5(7) . .
F9 P2 F8 90.3(7) . .
F15 P3 F17 91.3(7) . .
F15 P3 F18 90.2(7) . .
F17 P3 F18 178.3(7) . .
F15 P3 F14 91.0(7) . .
F17 P3 F14 89.2(7) . .
F18 P3 F14 91.7(7) . .
F15 P3 F16 91.2(7) . .
F17 P3 F16 90.5(7) . .
F18 P3 F16 88.6(7) . .
F14 P3 F16 177.8(7) . .
F15 P3 F13 179.2(8) . .
F17 P3 F13 88.8(7) . .
F18 P3 F13 89.8(7) . .
F14 P3 F13 88.3(7) . .
F16 P3 F13 89.6(7) . .
F22 P4 F23 91.7(8) . .
F22 P4 F20 178.4(8) . .
F23 P4 F20 89.6(8) . .
F22 P4 F24 89.5(6) . .
F23 P4 F24 177.4(9) . .
F20 P4 F24 89.1(7) . .
F22 P4 F21 91.0(7) . .
F23 P4 F21 92.0(8) . .
F20 P4 F21 89.9(7) . .
F24 P4 F21 90.2(7) . .
F22 P4 F19 90.4(8) . .
F23 P4 F19 88.0(8) . .
F20 P4 F19 88.7(8) . .
F24 P4 F19 89.7(7) . .
F21 P4 F19 178.6(8) . .
C1 N1 C5 121.9(16) . .
C1 N1 Pd1 122.8(12) . .
C5 N1 Pd1 115.3(14) . .
C8 N2 C9 120.1(15) . .
C8 N2 C11 121.4(15) . .
C9 N2 C11 118.4(15) . .
C12 N3 C16 121.2(14) . .
C12 N3 C11 119.0(17) . 2_665
C16 N3 C11 119.8(14) . 2_665
C19 N4 C20 118.7(15) . .
C19 N4 Pd1 122.7(13) . .
C20 N4 Pd1 118.5(13) . .
C25 N5 C24 109.1(16) . .
C25 N5 C22 107.9(16) . .
C24 N5 C22 111.8(15) . .
C25 N5 Pd1 114.9(11) . .
C24 N5 Pd1 108.2(12) . .
C22 N5 Pd1 105.0(12) . .
C27 N6 C23 110.4(16) . .
C27 N6 C26 110.4(16) . .
C23 N6 C26 111.1(16) . .
C27 N6 Pd1 107.5(11) . .
C23 N6 Pd1 104.7(11) . .
C26 N6 Pd1 112.7(11) . .
N1 C1 C2 121.9(18) . .
N1 C1 H1 119.0 . .
C2 C1 H1 119.0 . .
C1 C2 C3 119.7(19) . .
C1 C2 H2 120.1 . .
C3 C2 H2 120.1 . .
C2 C3 C4 117.7(15) . .
C2 C3 C6 122.5(18) . .
C4 C3 C6 119.8(16) . .
C5 C4 C3 121.4(19) . .
C5 C4 H4 119.3 . .
C3 C4 H4 119.3 . .
N1 C5 C4 117(2) . .
N1 C5 H5 121.4 . .
C4 C5 H5 121.4 . .
C10 C6 C7 118.4(18) . .
C10 C6 C3 121.9(19) . .
C7 C6 C3 119.6(17) . .
C8 C7 C6 118.9(19) . .
C8 C7 H7 120.5 . .
C6 C7 H7 120.5 . .
N2 C8 C7 121.2(18) . .
N2 C8 H8 119.4 . .
C7 C8 H8 119.4 . .
N2 C9 C10 119.9(17) . .
N2 C9 H9 120.1 . .
C10 C9 H9 120.1 . .
C6 C10 C9 121.0(17) . .
C6 C10 H10 119.5 . .
C9 C10 H10 119.5 . .
N2 C11 N3 109.7(14) . 2_665
N2 C11 H11A 109.7 . .
N3 C11 H11A 109.7 2_665 .
N2 C11 H11B 109.7 . .
N3 C11 H11B 109.7 2_665 .
H11A C11 H11B 108.2 . .
N3 C12 C13 120.8(19) . .
N3 C12 H12 119.6 . .
C13 C12 H12 119.6 . .
C14 C13 C12 117.6(17) . .
C14 C13 H13 121.2 . .
C12 C13 H13 121.2 . .
C15 C14 C13 119.4(17) . .
C15 C14 C17 123.0(18) . .
C13 C14 C17 117.2(16) . .
C14 C15 C16 123(2) . .
C14 C15 H15 118.3 . .
C16 C15 H15 118.3 . .
N3 C16 C15 117.1(16) . .
N3 C16 H16 121.5 . .
C15 C16 H16 121.5 . .
C21 C17 C18 119.5(17) . .
C21 C17 C14 120.4(18) . .
C18 C17 C14 120.0(16) . .
C19 C18 C17 118.6(17) . .
C19 C18 H18 120.7 . .
C17 C18 H18 120.7 . .
N4 C19 C18 122.7(17) . .
N4 C19 H19 118.7 . .
C18 C19 H19 118.7 . .
C21 C20 N4 119.1(18) . .
C21 C20 H20 120.4 . .
N4 C20 H20 120.4 . .
C17 C21 C20 121.3(19) . .
C17 C21 H21 119.4 . .
C20 C21 H21 119.4 . .
C23 C22 N5 108.8(16) . .
C23 C22 H22A 109.9 . .
N5 C22 H22A 109.9 . .
C23 C22 H22B 109.9 . .
N5 C22 H22B 109.9 . .
H22A C22 H22B 108.3 . .
C22 C23 N6 110.0(17) . .
C22 C23 H23A 109.7 . .
N6 C23 H23A 109.7 . .
C22 C23 H23B 109.7 . .
N6 C23 H23B 109.7 . .
H23A C23 H23B 108.2 . .
N5 C24 H24A 109.5 . .
N5 C24 H24B 109.5 . .
H24A C24 H24B 109.5 . .
N5 C24 H24C 109.5 . .
H24A C24 H24C 109.5 . .
H24B C24 H24C 109.5 . .
N5 C25 H25A 109.5 . .
N5 C25 H25B 109.5 . .
H25A C25 H25B 109.5 . .
N5 C25 H25C 109.5 . .
H25A C25 H25C 109.5 . .
H25B C25 H25C 109.5 . .
N6 C26 H26A 109.5 . .
N6 C26 H26B 109.5 . .
H26A C26 H26B 109.5 . .
N6 C26 H26C 109.5 . .
H26A C26 H26C 109.5 . .
H26B C26 H26C 109.5 . .
N6 C27 H27A 109.5 . .
N6 C27 H27B 109.5 . .
H27A C27 H27B 109.5 . .
N6 C27 H27C 109.5 . .
H27A C27 H27C 109.5 . .
H27B C27 H27C 109.5 . .
N7 C28 C29 176(3) . .
C28 C29 H29A 109.5 . .
C28 C29 H29B 109.5 . .
H29A C29 H29B 109.5 . .
C28 C29 H29C 109.5 . .
H29A C29 H29C 109.5 . .
H29B C29 H29C 109.5 . .
N8 C30 C31 177(4) . .
C30 C31 H31A 109.5 . .
C30 C31 H31B 109.5 . .
H31A C31 H31B 109.5 . .
C30 C31 H31C 109.5 . .
H31A C31 H31C 109.5 . .
H31B C31 H31C 109.5 . .
C34 O1 C33 121(4) . .
C33 C32 H32A 109.5 . .
C33 C32 H32B 109.5 . .
H32A C32 H32B 109.5 . .
C33 C32 H32C 109.5 . .
H32A C32 H32C 109.5 . .
H32B C32 H32C 109.5 . .
C32 C33 O1 97(6) . .
C32 C33 H33A 112.3 . .
O1 C33 H33A 112.3 . .
C32 C33 H33B 112.3 . .
O1 C33 H33B 112.3 . .
H33A C33 H33B 109.9 . .
O1 C34 C35 112(4) . .
O1 C34 H34A 109.3 . .
C35 C34 H34A 109.3 . .
O1 C34 H34B 109.3 . .
C35 C34 H34B 109.3 . .
H34A C34 H34B 108.0 . .
C34 C35 H35A 109.5 . .
C34 C35 H35B 109.5 . .
H35A C35 H35B 109.5 . .
C34 C35 H35C 109.5 . .
H35A C35 H35C 109.5 . .
H35B C35 H35C 109.5 . .

loop_
_geom_bond_atom_site_label_1
_geom_bond_atom_site_label_2
_geom_bond_distance
_geom_bond_site_symmetry_2
Pd1 N4 2.020(13) .
Pd1 N1 2.046(14) .
Pd1 N5 2.055(16) .
Pd1 N6 2.072(15) .
P1 F6 1.575(12) .
P1 F1 1.595(13) .
P1 F5 1.606(12) .
P1 F4 1.608(11) .
P1 F2 1.612(11) .
P1 F3 1.613(13) .
P2 F10 1.591(12) .
P2 F12 1.595(11) .
P2 F11 1.598(12) .
P2 F7 1.605(13) .
P2 F9 1.615(13) .
P2 F8 1.622(12) .
P3 F15 1.557(13) .
P3 F17 1.574(13) .
P3 F18 1.603(12) .
P3 F14 1.607(12) .
P3 F16 1.610(11) .
P3 F13 1.611(13) .
P4 F22 1.562(12) .
P4 F23 1.572(12) .
P4 F20 1.578(13) .
P4 F24 1.590(12) .
P4 F21 1.602(14) .
P4 F19 1.669(14) .
N1 C1 1.31(3) .
N1 C5 1.38(3) .
N2 C8 1.34(2) .
N2 C9 1.34(2) .
N2 C11 1.48(2) .
N3 C12 1.33(2) .
N3 C16 1.35(2) .
N3 C11 1.49(2) 2_665
N4 C19 1.33(2) .
N4 C20 1.38(2) .
N5 C25 1.48(2) .
N5 C24 1.49(3) .
N5 C22 1.52(2) .
N6 C27 1.49(2) .
N6 C23 1.50(2) .
N6 C26 1.53(3) .
N7 C28 1.15(3) .
N8 C30 1.11(3) .
C1 C2 1.37(3) .
C1 H1 0.9500 .
C2 C3 1.39(3) .
C2 H2 0.9500 .
C3 C4 1.40(3) .
C3 C6 1.46(2) .
C4 C5 1.40(3) .
C4 H4 0.9500 .
C5 H5 0.9500 .
C6 C10 1.31(3) .
C6 C7 1.44(3) .
C7 C8 1.35(3) .
C7 H7 0.9500 .
C8 H8 0.9500 .
C9 C10 1.40(3) .
C9 H9 0.9500 .
C10 H10 0.9500 .
C11 N3 1.49(2) 2_665
C11 H11A 0.9900 .
C11 H11B 0.9900 .
C12 C13 1.41(3) .
C12 H12 0.9500 .
C13 C14 1.36(3) .
C13 H13 0.9500 .
C14 C15 1.33(3) .
C14 C17 1.49(2) .
C15 C16 1.38(3) .
C15 H15 0.9500 .
C16 H16 0.9500 .
C17 C21 1.34(3) .
C17 C18 1.37(3) .
C18 C19 1.37(2) .
C18 H18 0.9500 .
C19 H19 0.9500 .
C20 C21 1.38(3) .
C20 H20 0.9500 .
C21 H21 0.9500 .
C22 C23 1.48(3) .
C22 H22A 0.9900 .
C22 H22B 0.9900 .
C23 H23A 0.9900 .
C23 H23B 0.9900 .
C24 H24A 0.9800 .
C24 H24B 0.9800 .
C24 H24C 0.9800 .
C25 H25A 0.9800 .
C25 H25B 0.9800 .
C25 H25C 0.9800 .
C26 H26A 0.9800 .
C26 H26B 0.9800 .
C26 H26C 0.9800 .
C27 H27A 0.9800 .
C27 H27B 0.9800 .
C27 H27C 0.9800 .
C28 C29 1.45(3) .
C29 H29A 0.9800 .
C29 H29B 0.9800 .
C29 H29C 0.9800 .
C30 C31 1.36(4) .
C31 H31A 0.9800 .
C31 H31B 0.9800 .
C31 H31C 0.9800 .
O1 C34 1.23(4) .
O1 C33 1.54(6) .
C32 C33 1.494(11) .
C32 H32A 0.9800 .
C32 H32B 0.9800 .
C32 H32C 0.9800 .
C33 H33A 0.9900 .
C33 H33B 0.9900 .
C34 C35 1.35(6) .
C34 H34A 0.9900 .
C34 H34B 0.9900 .
C35 H35A 0.9800 .
C35 H35B 0.9800 .
C35 H35C 0.9800 .

loop_
_geom_torsion_atom_site_label_1
_geom_torsion_atom_site_label_2
_geom_torsion_atom_site_label_3
_geom_torsion_atom_site_label_4
_geom_torsion
_geom_torsion_site_symmetry_1
_geom_torsion_site_symmetry_4
N4 Pd1 N1 C1 -93.7(15) . .
N5 Pd1 N1 C1 -176(9) . .
N6 Pd1 N1 C1 85.3(15) . .
N4 Pd1 N1 C5 85.9(14) . .
N5 Pd1 N1 C5 4(11) . .
N6 Pd1 N1 C5 -95.1(14) . .
N1 Pd1 N4 C19 90.6(14) . .
N5 Pd1 N4 C19 -93.0(14) . .
N6 Pd1 N4 C19 -23(36) . .
N1 Pd1 N4 C20 -86.7(13) . .
N5 Pd1 N4 C20 89.8(14) . .
N6 Pd1 N4 C20 160(35) . .
N4 Pd1 N5 C25 45.8(14) . .
N1 Pd1 N5 C25 128(10) . .
N6 Pd1 N5 C25 -133.2(14) . .
N4 Pd1 N5 C24 -76.3(12) . .
N1 Pd1 N5 C24 6(11) . .
N6 Pd1 N5 C24 104.7(12) . .
N4 Pd1 N5 C22 164.2(13) . .
N1 Pd1 N5 C22 -114(10) . .
N6 Pd1 N5 C22 -14.8(13) . .
N4 Pd1 N6 C27 34(36) . .
N1 Pd1 N6 C27 -79.5(13) . .
N5 Pd1 N6 C27 104.1(13) . .
N4 Pd1 N6 C23 -84(35) . .
N1 Pd1 N6 C23 163.1(14) . .
N5 Pd1 N6 C23 -13.3(14) . .
N4 Pd1 N6 C26 155(35) . .
N1 Pd1 N6 C26 42.3(14) . .
N5 Pd1 N6 C26 -134.1(14) . .
C5 N1 C1 C2 1(3) . .
Pd1 N1 C1 C2 -179.3(13) . .
N1 C1 C2 C3 0(3) . .
C1 C2 C3 C4 -3(3) . .
C1 C2 C3 C6 177.9(17) . .
C2 C3 C4 C5 4(3) . .
C6 C3 C4 C5 -176.8(18) . .
C1 N1 C5 C4 0(3) . .
Pd1 N1 C5 C4 -179.7(15) . .
C3 C4 C5 N1 -2(3) . .
C2 C3 C6 C10 -136(2) . .
C4 C3 C6 C10 45(3) . .
C2 C3 C6 C7 41(3) . .
C4 C3 C6 C7 -138(2) . .
C10 C6 C7 C8 -7(3) . .
C3 C6 C7 C8 175.9(18) . .
C9 N2 C8 C7 3(3) . .
C11 N2 C8 C7 -179.1(17) . .
C6 C7 C8 N2 2(3) . .
C8 N2 C9 C10 -4(3) . .
C11 N2 C9 C10 178.7(17) . .
C7 C6 C10 C9 7(3) . .
C3 C6 C10 C9 -176.2(18) . .
N2 C9 C10 C6 -2(3) . .
C8 N2 C11 N3 63(2) . 2_665
C9 N2 C11 N3 -119.6(17) . 2_665
C16 N3 C12 C13 5(3) . .
C11 N3 C12 C13 -176.3(16) 2_665 .
N3 C12 C13 C14 0(3) . .
C12 C13 C14 C15 -5(2) . .
C12 C13 C14 C17 168.3(17) . .
C13 C14 C15 C16 5(3) . .
C17 C14 C15 C16 -167.9(17) . .
C12 N3 C16 C15 -6(2) . .
C11 N3 C16 C15 176.2(16) 2_665 .
C14 C15 C16 N3 0(3) . .
C15 C14 C17 C21 130(2) . .
C13 C14 C17 C21 -43(2) . .
C15 C14 C17 C18 -47(3) . .
C13 C14 C17 C18 140.1(18) . .
C21 C17 C18 C19 1(3) . .
C14 C17 C18 C19 177.5(16) . .
C20 N4 C19 C18 1(3) . .
Pd1 N4 C19 C18 -176.0(13) . .
C17 C18 C19 N4 -1(3) . .
C19 N4 C20 C21 -2(3) . .
Pd1 N4 C20 C21 175.5(13) . .
C18 C17 C21 C20 -2(3) . .
C14 C17 C21 C20 -178.2(17) . .
N4 C20 C21 C17 2(3) . .
C25 N5 C22 C23 164.5(17) . .
C24 N5 C22 C23 -76(2) . .
Pd1 N5 C22 C23 41.5(19) . .
N5 C22 C23 N6 -57(2) . .
C27 N6 C23 C22 -74(2) . .
C26 N6 C23 C22 162.8(17) . .
Pd1 N6 C23 C22 40.9(19) . .
C34 O1 C33 C32 73(6) . .
C33 O1 C34 C35 -108(5) . .
